data_7201511
loop_
_publ_author_name
'Konarev, Dmitri V.'
'Khasanov, Salavat S.'
'Slovokhotov, Yury L.'
'Saito, Gunzi'
'Lyubovskaya, Rimma N.'

_publ_section_title
;
 Neutral and ionic complexes of C60 with (ZnOEP)2&#x00B7;BPy
 coordination dimers
;
_journal_issue 1
_journal_name_full CrystEngComm
_journal_page_first 48
_journal_paper_doi 10.1039/b708100f
_journal_volume 10
_journal_year 2008
_chemical_formula_moiety
;
2(C36 H44 N4 ZN1), (C10 H8 N2), 2(C60), 2(C10 H24 N4),
0.25(C6 H4 CL2), 0.75(C6 H6)
;
_chemical_formula_sum 'C228 H149.5 Cl0.5 N18 Zn2'
_chemical_formula_weight 3289.6
_chemical_name_common 2(C60-)*(ZnOEP2.BPy)*2(TDAE+)*(C6H4Cl2)0.25*(C6H6)0.75
_chemical_name_systematic
;
?
;
_space_group_IT_number 23
_symmetry_cell_setting orthorhombic
_symmetry_space_group_name_Hall 'I 2 2'
_symmetry_space_group_name_H-M 'I 2 2 2'
_atom_sites_solution_hydrogens geom
_atom_sites_solution_primary direct
_atom_sites_solution_secondary difmap
_audit_creation_method SHELXL-97
_cell_angle_alpha 90.00
_cell_angle_beta 90.00
_cell_angle_gamma 90.00
_cell_formula_units_Z 2
_cell_length_a 14.8555(4)
_cell_length_b 21.2150(7)
_cell_length_c 24.2022(6)
_cell_measurement_reflns_used 9984
_cell_measurement_temperature 100(2)
_cell_measurement_theta_max 30
_cell_measurement_theta_min 4
_cell_volume 7627.6(4)
_computing_cell_refinement 'Bruker SMART'
_computing_data_collection 'Bruker SMART'
_computing_data_reduction 'Bruker SAINT'
_computing_structure_refinement 'SHELXL-97 (Sheldrick, 1997)'
_computing_structure_solution 'SHELXL-97 (Sheldrick, 1997)'
_diffrn_ambient_temperature 100(2)
_diffrn_measured_fraction_theta_full 0.975
_diffrn_measured_fraction_theta_max 0.975
_diffrn_measurement_device_type 'CCD area detector'
_diffrn_measurement_method 'phi and omega scans'
_diffrn_radiation_monochromator graphite
_diffrn_radiation_source 'rotating anode'
_diffrn_radiation_type MoK\a
_diffrn_radiation_wavelength 0.71073
_diffrn_reflns_av_R_equivalents 0.0604
_diffrn_reflns_av_sigmaI/netI 0.0270
_diffrn_reflns_limit_h_max 23
_diffrn_reflns_limit_h_min -23
_diffrn_reflns_limit_k_max 32
_diffrn_reflns_limit_k_min -32
_diffrn_reflns_limit_l_max 38
_diffrn_reflns_limit_l_min -38
_diffrn_reflns_number 124312
_diffrn_reflns_theta_full 34.50
_diffrn_reflns_theta_max 34.50
_diffrn_reflns_theta_min 1.61
_exptl_absorpt_coefficient_mu 0.397
_exptl_absorpt_correction_T_max 0.9614
_exptl_absorpt_correction_T_min 0.8574
_exptl_absorpt_correction_type multi-scan
_exptl_absorpt_process_details 'SADABS; Sheldrick, 1997'
_exptl_crystal_colour black
_exptl_crystal_density_diffrn 1.436
_exptl_crystal_density_method 'not measured'
_exptl_crystal_description prism
_exptl_crystal_F_000 3424
_exptl_crystal_size_max 0.40
_exptl_crystal_size_mid 0.30
_exptl_crystal_size_min 0.10
_refine_diff_density_max 1.148
_refine_diff_density_min -0.595
_refine_diff_density_rms 0.103
_refine_ls_abs_structure_details 'Flack H D (1983), Acta Cryst. A39, 876-881'
_refine_ls_abs_structure_Flack 0.501(12)
_refine_ls_extinction_method none
_refine_ls_goodness_of_fit_ref 1.077
_refine_ls_hydrogen_treatment constr
_refine_ls_matrix_type full
_refine_ls_number_parameters 934
_refine_ls_number_reflns 15596
_refine_ls_number_restraints 1930
_refine_ls_restrained_S_all 1.112
_refine_ls_R_factor_all 0.0571
_refine_ls_R_factor_gt 0.0496
_refine_ls_shift/su_max 0.034
_refine_ls_shift/su_mean 0.000
_refine_ls_structure_factor_coef Fsqd
_refine_ls_weighting_details 'calc w=1/[\s^2^(Fo^2^)+(0.0967P)^2^+3.8253P] where P=(Fo^2^+2Fc^2^)/3'
_refine_ls_weighting_scheme calc
_refine_ls_wR_factor_gt 0.1401
_refine_ls_wR_factor_ref 0.1466
_reflns_number_gt 13620
_reflns_number_total 15596
_reflns_threshold_expression >2sigma(I)
_cod_data_source_file b708100f.txt
_cod_data_source_block ZnOEP_BPy_C60_TDAE
_cod_depositor_comments
;
The following automatic conversions were performed:
'_symmetry_cell_setting' value 'Orthorhombic' changed to 'orthorhombic'
according to '/home/saulius/struct/CIF-dictionaries/cif_core.dic'
dictionary named 'cif_core.dic' version 2.4.1 from
2010-06-29.

'_exptl_absorpt_correction_type' value 'multiscan' changed to
'multi-scan' according to
'/home/saulius/struct/CIF-dictionaries/cif_core.dic' dictionary named
'cif_core.dic' version 2.4.1 from 2010-06-29.

Automatic conversion script
Id: cif_fix_enum 1527 2010-12-29 10:47:43Z saulius 
;
_cod_database_code 7201511

loop_
_symmetry_equiv_pos_as_xyz
'x, y, z'
'-x, -y, z'
'x, -y, -z'
'-x, y, -z'
'x+1/2, y+1/2, z+1/2'
'-x+1/2, -y+1/2, z+1/2'
'x+1/2, -y+1/2, -z+1/2'
'-x+1/2, y+1/2, -z+1/2'

loop_
_atom_site_label
_atom_site_type_symbol
_atom_site_fract_x
_atom_site_fract_y
_atom_site_fract_z
_atom_site_U_iso_or_equiv
_atom_site_adp_type
_atom_site_occupancy
_atom_site_symmetry_multiplicity
_atom_site_calc_flag
_atom_site_refinement_flags
_atom_site_disorder_assembly
_atom_site_disorder_group
Zn Zn 0.0000 0.0000 0.267625(6) 0.01134(5) Uani 1 2 d S . .
N101 N -0.0005(2) -0.09672(4) 0.25550(4) 0.01352(15) Uani 1 1 d . . .
N102 N -0.13789(6) 0.00034(13) 0.25583(4) 0.01334(15) Uani 1 1 d . . .
C101 C -0.04582(19) -0.19958(12) 0.24109(13) 0.0205(6) Uani 1 1 d . . .
C102 C -0.07354(19) -0.13467(12) 0.24985(11) 0.0150(5) Uani 1 1 d . . .
C103 C -0.19180(18) -0.05174(12) 0.25120(11) 0.0146(4) Uani 1 1 d . . .
C104 C -0.28494(18) -0.03261(13) 0.24299(12) 0.0188(6) Uani 1 1 d . . .
C105 C -0.28556(17) 0.03171(13) 0.24308(11) 0.0170(5) Uani 1 1 d . . .
C106 C -0.19317(18) 0.05143(13) 0.25072(10) 0.0144(4) Uani 1 1 d . . .
C107 C 0.07393(19) -0.13495(12) 0.25039(11) 0.0159(5) Uani 1 1 d . . .
C108 C 0.04621(19) -0.19973(12) 0.24142(13) 0.0197(6) Uani 1 1 d . . .
C109 C -0.1629(2) -0.11391(13) 0.25024(11) 0.0166(5) Uani 1 1 d . . .
H109 H -0.2082 -0.1455 0.2498 0.020 Uiso 1 1 calc R . .
C110 C -0.16281(19) 0.11401(12) 0.25027(11) 0.0157(5) Uani 1 1 d . . .
H110 H -0.2080 0.1457 0.2498 0.019 Uiso 1 1 calc R . .
C111 C -0.1087(2) -0.25390(12) 0.2309(2) 0.0282(6) Uani 1 1 d . . .
H11C H -0.1590 -0.2516 0.2577 0.034 Uiso 1 1 calc R . .
H11D H -0.0760 -0.2938 0.2377 0.034 Uiso 1 1 calc R . .
C112 C -0.36244(19) -0.07613(12) 0.23329(19) 0.0251(5) Uani 1 1 d . . .
H11M H -0.4195 -0.0535 0.2407 0.030 Uiso 1 1 calc R . .
H11N H -0.3585 -0.1121 0.2592 0.030 Uiso 1 1 calc R . .
C113 C -0.36269(19) 0.07558(13) 0.23269(19) 0.0257(5) Uani 1 1 d . . .
H11A H -0.3587 0.1114 0.2588 0.031 Uiso 1 1 calc R . .
H11B H -0.4197 0.0530 0.2403 0.031 Uiso 1 1 calc R . .
C114 C 0.1080(2) -0.25403(13) 0.2309(2) 0.0273(6) Uani 1 1 d . . .
H11E H 0.0755 -0.2939 0.2385 0.033 Uiso 1 1 calc R . .
H11F H 0.1596 -0.2515 0.2566 0.033 Uiso 1 1 calc R . .
C115 C -0.1474(3) -0.25521(18) 0.17246(17) 0.0368(8) Uani 1 1 d . . .
H11J H -0.1858 -0.2924 0.1681 0.055 Uiso 1 1 calc R . .
H11K H -0.0981 -0.2570 0.1456 0.055 Uiso 1 1 calc R . .
H11L H -0.1832 -0.2171 0.1662 0.055 Uiso 1 1 calc R . .
C116 C -0.3630(3) -0.1013(2) 0.17269(18) 0.0406(9) Uani 1 1 d . . .
H11G H -0.4150 -0.1291 0.1674 0.061 Uiso 1 1 calc R . .
H11H H -0.3075 -0.1248 0.1656 0.061 Uiso 1 1 calc R . .
H11I H -0.3671 -0.0657 0.1470 0.061 Uiso 1 1 calc R . .
C117 C -0.3653(3) 0.10101(19) 0.17447(17) 0.0350(8) Uani 1 1 d . . .
H11R H -0.4166 0.1297 0.1705 0.053 Uiso 1 1 calc R . .
H11S H -0.3717 0.0660 0.1484 0.053 Uiso 1 1 calc R . .
H11T H -0.3094 0.1238 0.1667 0.053 Uiso 1 1 calc R . .
C118 C 0.1433(3) -0.25536(17) 0.17171(16) 0.0353(8) Uani 1 1 d . . .
H11O H 0.1845 -0.2911 0.1672 0.053 Uiso 1 1 calc R . .
H11P H 0.1754 -0.2160 0.1639 0.053 Uiso 1 1 calc R . .
H11Q H 0.0927 -0.2598 0.1460 0.053 Uiso 1 1 calc R . .
N1 N 0.0000 0.0000 0.35486(5) 0.0187(2) Uani 1 2 d S . .
C1 C 0.0000 0.0000 0.46949(7) 0.0257(4) Uani 1 2 d S . .
C2 C 0.0756(5) 0.0137(3) 0.4402(3) 0.0215(16) Uiso 0.26 1 d P A 1
H2 H 0.1303 0.0212 0.4594 0.026 Uiso 0.26 1 calc PR A 1
C3 C 0.0748(5) 0.0170(3) 0.3829(3) 0.0147(13) Uiso 0.26 1 d P A 1
H3 H 0.1266 0.0311 0.3635 0.018 Uiso 0.26 1 calc PR A 1
C4 C -0.0739(5) 0.0266(4) 0.4400(3) 0.0181(12) Uiso 0.30 1 d P A 2
H4 H -0.1243 0.0446 0.4583 0.022 Uiso 0.30 1 calc PR A 2
C5 C -0.0674(6) 0.0245(5) 0.3825(4) 0.0258(18) Uiso 0.30 1 d P A 2
H5 H -0.1155 0.0421 0.3618 0.031 Uiso 0.30 1 calc PR A 2
C6 C 0.0559(7) 0.0401(5) 0.4392(4) 0.0224(15) Uiso 0.22 1 d P A 3
H6 H 0.0943 0.0689 0.4578 0.027 Uiso 0.22 1 calc PR A 3
C7 C 0.0555(6) 0.0380(4) 0.3824(3) 0.0188(14) Uiso 0.22 1 d P A 3
H7 H 0.0956 0.0643 0.3624 0.023 Uiso 0.22 1 calc PR A 3
C8 C 0.0212(5) 0.0540(4) 0.4407(3) 0.0197(13) Uiso 0.22 1 d P A 4
H8 H 0.0363 0.0918 0.4596 0.024 Uiso 0.22 1 calc PR A 4
C9 C 0.0201(4) 0.0520(3) 0.3835(3) 0.0181(12) Uiso 0.22 1 d P A 4
H9 H 0.0343 0.0894 0.3637 0.022 Uiso 0.22 1 calc PR A 4
C301 C -0.0131(5) 0.1141(4) 0.1067(2) 0.0404(9) Uani 0.50 1 d PU . .
C302 C 0.0121(6) 0.1563(5) 0.0504(5) 0.0431(13) Uani 0.50 1 d PU . .
C303 C 0.0916(7) 0.1515(4) 0.0295(3) 0.0373(11) Uani 0.50 1 d PU . .
C304 C 0.1641(12) 0.1157(9) 0.0505(9) 0.0497(15) Uani 0.50 1 d PU . .
C305 C 0.1031(6) 0.0919(4) 0.1046(3) 0.0451(11) Uani 0.50 1 d PU . .
C306 C -0.0485(6) 0.0798(4) 0.1238(3) 0.0436(10) Uani 0.50 1 d PU . .
C311 C 0.0132(5) 0.1254(3) 0.0945(3) 0.0425(10) Uani 0.50 1 d PU . .
C312 C 0.0471(7) 0.0786(4) 0.1257(3) 0.0477(11) Uani 0.50 1 d PU . .
C313 C -0.0112(6) 0.0304(3) 0.1429(2) 0.0467(10) Uani 0.50 1 d PU . .
C314 C -0.1136(6) 0.0364(5) 0.1249(3) 0.0438(12) Uani 0.50 1 d PU . .
C315 C -0.1075(5) 0.1005(4) 0.0960(3) 0.0412(11) Uani 0.50 1 d PU . .
C316 C -0.0084(7) 0.1536(6) 0.0574(4) 0.0383(12) Uani 0.50 1 d PU . .
C307 C -0.1583(3) 0.1091(2) 0.0537(2) 0.0198(7) Uani 0.50 1 d PU . .
C308 C 0.2168(9) -0.0050(5) 0.0585(4) 0.0323(14) Uani 0.50 1 d PU . .
C309 C 0.1618(4) -0.0024(6) 0.1082(2) 0.0367(10) Uani 0.50 1 d PU . .
C310 C 0.2189(4) -0.0592(3) 0.0301(2) 0.0210(9) Uani 0.50 1 d PU . .
C317 C -0.0900(6) 0.1514(3) 0.0311(2) 0.0313(10) Uani 0.50 1 d PU . .
C318 C 0.2157(4) 0.0630(4) 0.0311(2) 0.0304(9) Uani 0.50 1 d PU . .
C319 C 0.1097(6) 0.0348(5) 0.1246(3) 0.0470(12) Uani 0.50 1 d PU . .
C320 C -0.1333(7) 0.0764(4) 0.1011(3) 0.0446(12) Uani 0.50 1 d PU . .
C321 C 0.1204(5) 0.1416(3) -0.0104(3) 0.0564(14) Uani 0.50 1 d PU . .
C322 C -0.0461(5) 0.1621(3) -0.0066(4) 0.0652(17) Uani 0.50 1 d PU . .
C323 C 0.2301(6) 0.0341(4) -0.0099(3) 0.0675(17) Uani 0.50 1 d PU . .
C324 C 0.0383(5) 0.0133(3) 0.14166(19) 0.0467(10) Uani 0.50 1 d PU . .
C325 C 0.2049(5) 0.0799(4) -0.0142(3) 0.0586(14) Uani 0.50 1 d PU . .
C326 C 0.1614(11) 0.0997(6) 0.0548(7) 0.0479(13) Uani 0.50 1 d PU . .
C327 C 0.1305(7) 0.0699(5) 0.1048(4) 0.0440(11) Uani 0.50 1 d PU . .
C328 C 0.1778(5) 0.0106(3) 0.0965(3) 0.0412(12) Uani 0.50 1 d PU . .
C329 C 0.2241(9) 0.0068(5) 0.0514(5) 0.0400(13) Uani 0.50 1 d PU . .
C330 C 0.1469(11) 0.1131(9) 0.0532(9) 0.0488(15) Uani 0.50 1 d PU . .
C401 C 0.5476(9) 0.0831(5) 0.3782(4) 0.0693(14) Uani 0.50 1 d PU . .
C402 C 0.4673(11) 0.1601(5) 0.4684(5) 0.073(2) Uani 0.50 1 d PU . .
C403 C 0.5546(9) 0.0125(6) 0.3599(4) 0.0646(16) Uani 0.50 1 d PU . .
C404 C 0.6242(9) 0.1264(6) 0.5569(5) 0.080(3) Uani 0.50 1 d PU . .
C405 C 0.6011(9) 0.0571(6) 0.3777(4) 0.0744(15) Uani 0.50 1 d PU . .
C406 C 0.6994(10) 0.0286(6) 0.4244(5) 0.081(2) Uani 0.50 1 d PU . .
C407 C 0.4664(9) 0.1045(5) 0.3904(5) 0.0639(14) Uani 0.50 1 d PU . .
C408 C 0.4357(8) 0.0657(5) 0.3719(3) 0.0646(14) Uani 0.50 1 d PU . .
C409 C 0.6998(9) 0.0767(6) 0.4596(5) 0.084(2) Uani 0.50 1 d PU . .
C410 C 0.5566(9) 0.1444(5) 0.4356(5) 0.0728(14) Uani 0.50 1 d PU . .
C411 C 0.3170(10) 0.0750(9) 0.4255(7) 0.102(4) Uani 0.50 1 d PU . .
C412 C 0.6172(6) -0.0196(4) 0.3730(3) 0.0683(14) Uani 0.50 1 d PU . .
C413 C 0.6446(10) 0.1061(5) 0.4322(5) 0.0772(14) Uani 0.50 1 d PU . .
C414 C 0.6664(8) 0.0414(6) 0.4043(5) 0.0770(17) Uani 0.50 1 d PU . .
C415 C 0.6906(6) -0.0070(6) 0.4108(4) 0.0695(15) Uani 0.50 1 d PU . .
C416 C 0.4127(9) 0.0864(4) 0.3879(4) 0.0607(13) Uani 0.50 1 d PU . .
C417 C 0.4696(7) 0.1470(3) 0.4349(3) 0.0662(13) Uani 0.50 1 d PU . .
C418 C 0.6431(10) 0.1323(6) 0.4651(7) 0.0808(19) Uani 0.50 1 d PU . .
C419 C 0.3590(8) 0.0787(5) 0.4063(4) 0.0696(18) Uani 0.50 1 d PU . .
C420 C 0.5114(12) 0.1637(3) 0.4724(4) 0.0644(16) Uani 0.50 1 d PU . .
C421 C 0.6132(9) 0.1009(6) 0.4054(5) 0.0781(14) Uani 0.50 1 d PU . .
C422 C 0.5040(13) 0.1065(5) 0.3859(3) 0.0631(12) Uani 0.50 1 d PU . .
C423 C 0.7166(8) 0.0737(5) 0.5144(4) 0.0777(19) Uani 0.50 1 d PU . .
C424 C 0.4642(8) 0.0133(5) 0.3563(4) 0.0626(16) Uani 0.50 1 d PU . .
C425 C 0.6593(6) 0.1247(3) 0.5038(7) 0.0779(15) Uani 0.50 1 d PU . .
C426 C 0.7333(9) 0.0226(5) 0.4750(4) 0.083(2) Uani 0.50 1 d PU . .
C427 C 0.7048(9) -0.0508(6) 0.4424(6) 0.083(3) Uani 0.50 1 d PU . .
C428 C 0.7283(6) 0.0401(4) 0.5029(6) 0.0707(15) Uani 0.50 1 d PU . .
C429 C 0.3989(13) 0.1427(8) 0.4686(6) 0.077(2) Uani 0.50 1 d PU . .
C430 C 0.6088(14) 0.1448(7) 0.4675(8) 0.080(2) Uani 0.50 1 d PU . .
C501 C 0.49082(17) 0.7228(3) 0.02832(11) 0.0847(19) Uani 0.709(6) 1 d PDU . 1
N501 N 0.4055(3) 0.7345(3) 0.0492(2) 0.171(5) Uani 0.709(6) 1 d PDU . 1
N502 N 0.5584(4) 0.7111(3) 0.06694(15) 0.152(4) Uani 0.709(6) 1 d PDU . 1
C502 C 0.3456(6) 0.7785(7) 0.0272(5) 0.226(8) Uani 0.709(6) 1 d PDU . 1
H50A H 0.2898 0.7783 0.0488 0.339 Uiso 0.709(6) 1 calc PR . 1
H50B H 0.3323 0.7675 -0.0113 0.339 Uiso 0.709(6) 1 calc PR . 1
H50C H 0.3728 0.8205 0.0286 0.339 Uiso 0.709(6) 1 calc PR . 1
C503 C 0.3696(5) 0.7036(5) 0.0954(3) 0.135(4) Uani 0.709(6) 1 d PDU . 1
H50D H 0.3095 0.7205 0.1033 0.203 Uiso 0.709(6) 1 calc PR . 1
H50E H 0.4088 0.7105 0.1273 0.203 Uiso 0.709(6) 1 calc PR . 1
H50F H 0.3652 0.6584 0.0877 0.203 Uiso 0.709(6) 1 calc PR . 1
C504 C 0.6217(8) 0.6631(6) 0.0615(4) 0.202(7) Uani 0.709(6) 1 d PDU . 1
H50G H 0.6623 0.6637 0.0934 0.302 Uiso 0.709(6) 1 calc PR . 1
H50H H 0.6565 0.6696 0.0276 0.302 Uiso 0.709(6) 1 calc PR . 1
H50I H 0.5908 0.6224 0.0598 0.302 Uiso 0.709(6) 1 calc PR . 1
C505 C 0.5701(9) 0.7463(6) 0.1149(3) 0.234(8) Uani 0.709(6) 1 d PDU . 1
H50J H 0.6207 0.7292 0.1361 0.351 Uiso 0.709(6) 1 calc PR . 1
H50K H 0.5152 0.7443 0.1373 0.351 Uiso 0.709(6) 1 calc PR . 1
H50L H 0.5826 0.7903 0.1052 0.351 Uiso 0.709(6) 1 calc PR . 1
C511 C 0.51132(14) 0.7224(2) 0.02803(11) 0.0270(16) Uani 0.291(6) 1 d PDU . 2
N511 N 0.4505(3) 0.7049(3) 0.06876(12) 0.0384(19) Uani 0.291(6) 1 d PDU . 2
N512 N 0.5972(2) 0.7395(3) 0.04559(19) 0.042(2) Uani 0.291(6) 1 d PDU . 2
C512 C 0.3824(4) 0.6605(5) 0.0611(3) 0.052(3) Uani 0.291(6) 1 d PDU . 2
H51A H 0.3485 0.6554 0.0955 0.078 Uiso 0.291(6) 1 calc PR . 2
H51B H 0.4091 0.6200 0.0506 0.078 Uiso 0.291(6) 1 calc PR . 2
H51C H 0.3418 0.6748 0.0317 0.078 Uiso 0.291(6) 1 calc PR . 2
C513 C 0.4505(7) 0.7299(6) 0.1221(2) 0.079(4) Uani 0.291(6) 1 d PDU . 2
H51D H 0.4025 0.7101 0.1438 0.119 Uiso 0.291(6) 1 calc PR . 2
H51E H 0.4403 0.7754 0.1203 0.119 Uiso 0.291(6) 1 calc PR . 2
H51F H 0.5088 0.7216 0.1396 0.119 Uiso 0.291(6) 1 calc PR . 2
C514 C 0.6468(5) 0.7881(6) 0.0218(4) 0.077(4) Uani 0.291(6) 1 d PDU . 2
H51G H 0.7044 0.7924 0.0412 0.116 Uiso 0.291(6) 1 calc PR . 2
H51H H 0.6130 0.8276 0.0248 0.116 Uiso 0.291(6) 1 calc PR . 2
H51I H 0.6578 0.7786 -0.0172 0.116 Uiso 0.291(6) 1 calc PR . 2
C515 C 0.6428(6) 0.7098(5) 0.0887(4) 0.061(3) Uani 0.291(6) 1 d PDU . 2
H51J H 0.7018 0.7297 0.0936 0.091 Uiso 0.291(6) 1 calc PR . 2
H51K H 0.6508 0.6651 0.0799 0.091 Uiso 0.291(6) 1 calc PR . 2
H51L H 0.6078 0.7139 0.1228 0.091 Uiso 0.291(6) 1 calc PR . 2
Cl1 Cl 0.4876(2) -0.1128(5) 0.0648(7) 0.119(4) Uiso 0.062 1 d PD B 1
Cl2 Cl 0.4803(5) -0.1143(5) -0.0620(7) 0.119(4) Uiso 0.062 1 d PD B 1
C2S C 0.49326(18) -0.0447(2) 0.0293(4) 0.0630(10) Uiso 0.062 1 d PD B 1
C3S C 0.5013(3) 0.0122(4) 0.0573(3) 0.0630(10) Uiso 0.062 1 d PD B 1
H3S H 0.5035 0.0126 0.0966 0.076 Uiso 0.062 1 calc PR B 1
C4S C 0.5059(4) 0.0684(2) 0.0280(5) 0.0630(10) Uiso 0.062 1 d PD B 1
H4S H 0.5114 0.1073 0.0472 0.076 Uiso 0.062 1 calc PR B 1
C5S C 0.5026(4) 0.0677(3) -0.0294(5) 0.0630(10) Uiso 0.062 1 d PD B 1
H5S H 0.5058 0.1061 -0.0495 0.076 Uiso 0.062 1 calc PR B 1
C6S C 0.4946(5) 0.0108(4) -0.0574(3) 0.0630(10) Uiso 0.062 1 d PD B 1
H6S H 0.4924 0.0103 -0.0967 0.076 Uiso 0.062 1 calc PR B 1
C7S C 0.4899(3) -0.0454(3) -0.0281(4) 0.0630(10) Uiso 0.062 1 d PD B 1
C12S C 0.4767(5) -0.0426(3) 0.0296(4) 0.0630(10) Uiso 0.188 1 d PD C 2
H12S H 0.4622 -0.0796 0.0499 0.076 Uiso 0.188 1 calc PR C 2
C13S C 0.5013(3) 0.0122(4) 0.0573(3) 0.0630(10) Uiso 0.188 1 d PD C 2
H13S H 0.5035 0.0126 0.0966 0.076 Uiso 0.188 1 calc PR C 2
C14S C 0.5225(4) 0.0663(3) 0.0277(5) 0.0630(10) Uiso 0.188 1 d PD C 2
H14S H 0.5392 0.1037 0.0466 0.076 Uiso 0.188 1 calc PR C 2
C15S C 0.5191(5) 0.0656(3) -0.0297(5) 0.0630(10) Uiso 0.188 1 d PD C 2
H15S H 0.5336 0.1025 -0.0500 0.076 Uiso 0.188 1 calc PR C 2
C16S C 0.4946(5) 0.0108(4) -0.0574(3) 0.0630(10) Uiso 0.188 1 d PD C 2
H16S H 0.4924 0.0103 -0.0967 0.076 Uiso 0.188 1 calc PR C 2
C17S C 0.4734(5) -0.0433(3) -0.0278(4) 0.0630(10) Uiso 0.188 1 d PD C 2
H17S H 0.4567 -0.0807 -0.0467 0.076 Uiso 0.188 1 calc PR C 2

loop_
_atom_site_aniso_label
_atom_site_aniso_U_11
_atom_site_aniso_U_22
_atom_site_aniso_U_33
_atom_site_aniso_U_23
_atom_site_aniso_U_13
_atom_site_aniso_U_12
Zn 0.01523(8) 0.00873(8) 0.01007(8) 0.000 0.000 0.00056(16)
N101 0.0154(3) 0.0092(3) 0.0160(4) 0.0004(3) 0.0005(9) 0.0019(10)
N102 0.0154(4) 0.0099(3) 0.0147(3) -0.0013(9) 0.0011(3) -0.0042(9)
C101 0.0215(12) 0.0086(9) 0.0313(17) 0.0013(10) 0.0008(11) -0.0047(8)
C102 0.0171(11) 0.0098(10) 0.0183(10) 0.0003(8) 0.0025(8) -0.0026(8)
C103 0.0160(11) 0.0113(10) 0.0166(10) 0.0011(8) 0.0022(9) -0.0015(8)
C104 0.0149(11) 0.0151(10) 0.0264(16) -0.0007(10) 0.0039(9) -0.0014(9)
C105 0.0136(11) 0.0160(10) 0.0212(14) -0.0004(9) 0.0015(8) 0.0008(8)
C106 0.0148(11) 0.0128(10) 0.0157(10) 0.0007(8) 0.0017(8) 0.0005(8)
C107 0.0196(12) 0.0090(10) 0.0190(10) 0.0010(8) 0.0012(8) 0.0002(9)
C108 0.0217(12) 0.0087(9) 0.0287(16) -0.0004(9) 0.0002(10) -0.0017(8)
C109 0.0186(12) 0.0118(10) 0.0194(11) -0.0010(8) 0.0021(9) -0.0037(9)
C110 0.0158(11) 0.0110(10) 0.0201(11) -0.0019(8) 0.0017(8) 0.0008(8)
C111 0.0256(13) 0.0084(10) 0.0507(17) 0.0001(15) 0.0044(17) -0.0032(8)
C112 0.0159(12) 0.0187(11) 0.0405(14) -0.0078(14) 0.0020(15) -0.0044(9)
C113 0.0145(11) 0.0238(12) 0.0388(14) -0.0052(15) 0.0018(15) 0.0046(9)
C114 0.0264(13) 0.0126(11) 0.0427(16) -0.0019(15) 0.0032(16) 0.0045(9)
C115 0.0369(19) 0.0272(16) 0.046(2) -0.0088(14) -0.0018(14) -0.0106(14)
C116 0.035(2) 0.043(2) 0.044(2) -0.0107(16) -0.0107(15) -0.0130(16)
C117 0.0279(17) 0.0358(19) 0.0413(19) 0.0038(14) -0.0085(13) 0.0085(13)
C118 0.0362(18) 0.0228(14) 0.047(2) -0.0181(14) 0.0008(14) 0.0062(12)
N1 0.0243(6) 0.0214(6) 0.0105(5) 0.000 0.000 -0.0047(17)
C1 0.0277(8) 0.0371(10) 0.0124(6) 0.000 0.000 -0.011(2)
C301 0.055(2) 0.047(2) 0.0196(18) -0.0170(13) 0.0068(16) 0.0045(17)
C302 0.054(3) 0.024(2) 0.052(4) -0.014(2) 0.005(2) -0.016(2)
C303 0.059(2) 0.027(3) 0.025(2) -0.0082(18) -0.0023(19) -0.027(2)
C304 0.042(3) 0.040(3) 0.067(3) -0.007(2) -0.006(2) -0.022(3)
C305 0.046(2) 0.051(3) 0.038(2) -0.022(2) -0.0132(19) -0.0033(19)
C306 0.0702(19) 0.045(3) 0.015(2) -0.0084(18) 0.0174(19) 0.0122(19)
C311 0.049(3) 0.044(2) 0.035(3) -0.0246(15) -0.0004(17) 0.0001(17)
C312 0.067(2) 0.057(3) 0.020(2) -0.016(2) 0.002(2) 0.000(2)
C313 0.062(3) 0.065(3) 0.0135(14) -0.0085(15) -0.0024(19) 0.000(2)
C314 0.044(2) 0.073(3) 0.015(2) -0.007(2) 0.012(2) 0.015(2)
C315 0.0395(19) 0.049(3) 0.035(2) -0.0231(19) 0.0160(17) -0.0035(18)
C316 0.052(3) 0.033(3) 0.0299(18) -0.0100(14) 0.016(2) -0.014(3)
C307 0.0167(15) 0.0192(16) 0.0237(16) -0.0120(14) 0.0096(12) 0.0068(13)
C308 0.023(3) 0.047(3) 0.0269(18) 0.011(2) -0.0077(14) -0.009(3)
C309 0.0266(18) 0.069(3) 0.0149(17) 0.010(3) -0.0071(11) -0.006(3)
C310 0.0130(18) 0.042(2) 0.0076(14) 0.0048(14) -0.0053(13) -0.0007(16)
C317 0.063(3) 0.023(3) 0.0076(16) -0.0062(14) -0.0027(17) 0.014(2)
C318 0.020(2) 0.052(2) 0.019(2) 0.0053(17) -0.0086(15) -0.0273(16)
C319 0.049(2) 0.071(4) 0.021(3) -0.008(2) -0.013(2) -0.006(2)
C320 0.056(2) 0.034(3) 0.043(3) -0.008(2) 0.034(2) 0.004(2)
C321 0.066(3) 0.039(2) 0.064(3) 0.006(3) 0.028(3) -0.0144(19)
C322 0.079(3) 0.057(3) 0.059(3) 0.029(4) 0.027(3) 0.021(3)
C323 0.068(4) 0.086(3) 0.048(3) -0.013(2) 0.023(3) -0.018(3)
C324 0.061(2) 0.069(3) 0.0098(13) -0.0063(16) -0.0042(15) -0.0012(19)
C325 0.034(2) 0.085(4) 0.056(3) 0.034(3) 0.003(2) -0.012(2)
C326 0.042(3) 0.039(3) 0.063(3) -0.011(2) -0.004(2) -0.020(2)
C327 0.047(2) 0.051(3) 0.034(2) -0.016(2) -0.020(2) -0.0004(19)
C328 0.042(3) 0.052(3) 0.029(3) 0.0050(17) -0.0178(16) -0.002(2)
C329 0.020(2) 0.051(3) 0.049(4) -0.001(2) -0.009(2) -0.011(3)
C330 0.046(4) 0.038(3) 0.062(3) -0.008(2) -0.008(3) -0.020(3)
C401 0.112(3) 0.062(4) 0.034(3) 0.016(2) 0.020(2) 0.000(2)
C402 0.132(4) 0.045(5) 0.042(3) 0.015(3) 0.012(5) 0.021(5)
C403 0.103(4) 0.064(4) 0.026(4) 0.007(2) 0.027(3) 0.001(3)
C404 0.104(7) 0.075(7) 0.062(4) -0.034(5) -0.004(5) -0.042(5)
C405 0.098(4) 0.090(4) 0.036(3) 0.009(2) 0.026(2) -0.004(3)
C406 0.109(6) 0.077(4) 0.057(4) -0.001(3) 0.007(3) -0.008(3)
C407 0.110(3) 0.042(3) 0.040(3) 0.0258(19) 0.010(3) 0.000(3)
C408 0.103(3) 0.071(4) 0.020(2) 0.009(2) -0.005(3) 0.023(3)
C409 0.106(5) 0.075(4) 0.072(4) -0.009(3) 0.001(3) -0.014(3)
C410 0.120(3) 0.044(3) 0.055(3) 0.015(2) 0.024(2) -0.022(2)
C411 0.076(5) 0.123(9) 0.107(9) 0.025(7) 0.012(5) 0.027(5)
C412 0.074(3) 0.082(3) 0.049(3) -0.014(3) 0.027(2) -0.008(2)
C413 0.108(4) 0.058(3) 0.065(3) 0.018(2) 0.018(2) -0.024(2)
C414 0.083(4) 0.085(4) 0.063(4) -0.002(3) 0.015(3) -0.014(3)
C415 0.063(3) 0.083(4) 0.063(3) -0.018(3) 0.020(2) -0.009(4)
C416 0.107(3) 0.038(3) 0.037(3) 0.018(2) 0.007(3) 0.008(3)
C417 0.131(4) 0.024(2) 0.043(2) 0.0183(15) 0.004(3) 0.012(2)
C418 0.113(5) 0.045(4) 0.084(4) 0.007(3) 0.008(4) -0.031(3)
C419 0.089(4) 0.062(4) 0.058(4) 0.032(3) 0.003(3) 0.021(3)
C420 0.137(4) 0.0084(17) 0.048(3) 0.0058(17) 0.008(3) -0.007(3)
C421 0.109(3) 0.068(3) 0.058(3) 0.016(2) 0.020(2) -0.017(2)
C422 0.115(3) 0.048(2) 0.0260(18) 0.0248(15) 0.025(3) 0.001(2)
C423 0.103(6) 0.067(4) 0.063(3) 0.000(3) 0.012(3) -0.017(3)
C424 0.112(4) 0.063(3) 0.013(2) 0.004(2) -0.002(3) 0.011(3)
C425 0.099(4) 0.055(3) 0.080(3) -0.007(3) 0.009(3) -0.029(2)
C426 0.120(7) 0.078(4) 0.051(3) 0.008(2) 0.009(3) -0.007(3)
C427 0.101(7) 0.076(4) 0.073(5) -0.025(3) 0.019(4) 0.028(4)
C428 0.089(4) 0.056(3) 0.067(4) -0.016(3) 0.005(4) -0.013(3)
C429 0.108(4) 0.056(6) 0.066(5) 0.018(4) -0.001(4) 0.045(5)
C430 0.119(5) 0.044(4) 0.077(4) 0.009(3) 0.012(4) -0.026(3)
C501 0.075(3) 0.107(5) 0.072(3) 0.000(4) 0.007(3) 0.007(4)
N501 0.136(6) 0.151(8) 0.226(10) 0.083(7) 0.106(6) 0.059(6)
N502 0.183(8) 0.132(8) 0.141(7) -0.066(6) -0.091(6) 0.056(6)
C502 0.182(11) 0.266(15) 0.229(15) 0.007(10) 0.023(10) 0.146(11)
C503 0.109(7) 0.231(11) 0.066(5) -0.036(5) 0.035(4) -0.055(7)
C504 0.141(10) 0.221(13) 0.243(14) 0.065(10) 0.006(10) 0.097(9)
C505 0.333(17) 0.285(15) 0.083(7) -0.071(8) -0.040(8) -0.078(11)
C511 0.030(3) 0.045(3) 0.0057(18) -0.009(2) -0.0001(17) -0.016(3)
N511 0.032(3) 0.070(5) 0.014(2) 0.006(2) 0.012(2) 0.002(3)
N512 0.030(3) 0.054(5) 0.042(4) -0.003(3) -0.026(3) -0.016(3)
C512 0.017(3) 0.099(8) 0.039(4) 0.024(4) 0.006(3) -0.014(3)
C513 0.055(6) 0.153(13) 0.029(4) -0.023(5) 0.016(4) -0.009(7)
C514 0.029(4) 0.104(9) 0.099(9) 0.006(7) 0.003(5) -0.039(5)
C515 0.051(6) 0.064(6) 0.067(7) -0.019(4) -0.038(5) 0.012(5)

loop_
_atom_type_symbol
_atom_type_description
_atom_type_scat_dispersion_real
_atom_type_scat_dispersion_imag
_atom_type_scat_source
C C 0.0033 0.0016 'International Tables Vol C Tables 4.2.6.8 and 6.1.1.4'
H H 0.0000 0.0000 'International Tables Vol C Tables 4.2.6.8 and 6.1.1.4'
N N 0.0061 0.0033 'International Tables Vol C Tables 4.2.6.8 and 6.1.1.4'
Cl Cl 0.1484 0.1585 'International Tables Vol C Tables 4.2.6.8 and 6.1.1.4'
Zn Zn 0.2839 1.4301 'International Tables Vol C Tables 4.2.6.8 and 6.1.1.4'

loop_
_geom_angle_atom_site_label_1
_geom_angle_atom_site_label_2
_geom_angle_atom_site_label_3
_geom_angle
_geom_angle_site_symmetry_1
_geom_angle_site_symmetry_3
_geom_angle_publ_flag
N102 Zn N102 164.13(5) . 2 ?
N102 Zn N101 88.88(11) . . ?
N102 Zn N101 88.88(11) 2 . ?
N102 Zn N101 88.88(11) . 2 ?
N102 Zn N101 88.88(11) 2 2 ?
N101 Zn N101 163.72(5) . 2 ?
N102 Zn N1 97.93(3) . . ?
N102 Zn N1 97.93(3) 2 . ?
N101 Zn N1 98.14(3) . . ?
N101 Zn N1 98.14(3) 2 . ?
C102 N101 C107 106.46(9) . . ?
C102 N101 Zn 127.15(19) . . ?
C107 N101 Zn 126.38(19) . . ?
C106 N102 C103 106.34(9) . . ?
C106 N102 Zn 127.65(18) . . ?
C103 N102 Zn 126.00(19) . . ?
C108 C101 C102 106.5(3) . . ?
C108 C101 C111 128.4(3) . . ?
C102 C101 C111 125.0(3) . . ?
N101 C102 C109 124.8(2) . . ?
N101 C102 C101 110.5(2) . . ?
C109 C102 C101 124.6(2) . . ?
N102 C103 C109 126.0(3) . . ?
N102 C103 C104 110.0(2) . . ?
C109 C103 C104 123.9(3) . . ?
C105 C104 C103 106.6(3) . . ?
C105 C104 C112 127.8(3) . . ?
C103 C104 C112 125.6(2) . . ?
C104 C105 C106 106.4(3) . . ?
C104 C105 C113 128.8(3) . . ?
C106 C105 C113 124.6(2) . . ?
N102 C106 C110 124.0(2) . . ?
N102 C106 C105 110.6(2) . . ?
C110 C106 C105 125.3(3) . . ?
N101 C107 C110 125.0(2) . 2 ?
N101 C107 C108 110.1(2) . . ?
C110 C107 C108 124.8(2) 2 . ?
C101 C108 C107 106.4(3) . . ?
C101 C108 C114 127.9(3) . . ?
C107 C108 C114 125.5(3) . . ?
C103 C109 C102 126.4(2) . . ?
C103 C109 H109 116.8 . . ?
C102 C109 H109 116.8 . . ?
C107 C110 C106 127.3(3) 2 . ?
C107 C110 H110 116.3 2 . ?
C106 C110 H110 116.3 . . ?
C101 C111 C115 113.6(3) . . ?
C101 C111 H11C 108.9 . . ?
C115 C111 H11C 108.9 . . ?
C101 C111 H11D 108.9 . . ?
C115 C111 H11D 108.9 . . ?
H11C C111 H11D 107.7 . . ?
C104 C112 C116 111.3(3) . . ?
C104 C112 H11M 109.4 . . ?
C116 C112 H11M 109.4 . . ?
C104 C112 H11N 109.4 . . ?
C116 C112 H11N 109.4 . . ?
H11M C112 H11N 108.0 . . ?
C105 C113 C117 113.5(3) . . ?
C105 C113 H11A 108.9 . . ?
C117 C113 H11A 108.9 . . ?
C105 C113 H11B 108.9 . . ?
C117 C113 H11B 108.9 . . ?
H11A C113 H11B 107.7 . . ?
C108 C114 C118 112.7(3) . . ?
C108 C114 H11E 109.1 . . ?
C118 C114 H11E 109.1 . . ?
C108 C114 H11F 109.1 . . ?
C118 C114 H11F 109.1 . . ?
H11E C114 H11F 107.8 . . ?
C111 C115 H11J 109.5 . . ?
C111 C115 H11K 109.5 . . ?
H11J C115 H11K 109.5 . . ?
C111 C115 H11L 109.5 . . ?
H11J C115 H11L 109.5 . . ?
H11K C115 H11L 109.5 . . ?
C112 C116 H11G 109.5 . . ?
C112 C116 H11H 109.5 . . ?
H11G C116 H11H 109.5 . . ?
C112 C116 H11I 109.5 . . ?
H11G C116 H11I 109.5 . . ?
H11H C116 H11I 109.5 . . ?
C113 C117 H11R 109.5 . . ?
C113 C117 H11S 109.5 . . ?
H11R C117 H11S 109.5 . . ?
C113 C117 H11T 109.5 . . ?
H11R C117 H11T 109.5 . . ?
H11S C117 H11T 109.5 . . ?
C114 C118 H11O 109.5 . . ?
C114 C118 H11P 109.5 . . ?
H11O C118 H11P 109.5 . . ?
C114 C118 H11Q 109.5 . . ?
H11O C118 H11Q 109.5 . . ?
H11P C118 H11Q 109.5 . . ?
C5 N1 C5 118.6(8) 2 . ?
C7 N1 C7 120.0(7) . 2 ?
C9 N1 C9 117.5(6) . 2 ?
C3 N1 C3 119.8(6) 2 . ?
C5 N1 Zn 120.7(4) 2 . ?
C5 N1 Zn 120.7(4) . . ?
C7 N1 Zn 120.0(4) . . ?
C7 N1 Zn 120.0(4) 2 . ?
C9 N1 Zn 121.2(3) . . ?
C9 N1 Zn 121.2(3) 2 . ?
C3 N1 Zn 120.1(3) 2 . ?
C3 N1 Zn 120.1(3) . . ?
C2 C1 C2 117.1(6) . 2 ?
C8 C1 C8 119.1(6) 2 . ?
C6 C1 C6 116.6(7) . 2 ?
C4 C1 C4 119.9(5) 2 . ?
C2 C1 C1 121.4(3) . 3_556 ?
C2 C1 C1 121.4(3) 2 3_556 ?
C1 C2 C3 121.7(6) . . ?
C1 C2 H2 119.2 . . ?
C3 C2 H2 119.2 . . ?
N1 C3 C2 119.6(6) . . ?
N1 C3 H3 120.2 . . ?
C2 C3 H3 120.2 . . ?
C5 C4 C1 115.7(6) . . ?
C5 C4 H4 122.2 . . ?
C1 C4 H4 122.2 . . ?
N1 C5 C4 125.1(8) . . ?
N1 C5 H5 117.5 . . ?
C4 C5 H5 117.5 . . ?
C7 C6 C1 120.2(7) . . ?
C7 C6 H6 119.9 . . ?
C1 C6 H6 119.9 . . ?
N1 C7 C6 121.5(7) . . ?
N1 C7 H7 119.3 . . ?
C6 C7 H7 119.3 . . ?
C1 C8 C9 118.6(6) . . ?
C1 C8 H8 120.7 . . ?
C9 C8 H8 120.7 . . ?
N1 C9 C8 123.1(6) . . ?
N1 C9 H9 118.5 . . ?
C8 C9 H9 118.5 . . ?
N501 C501 N502 116.5(3) . . ?
N501 C501 C501 122.41(19) . 4_655 ?
N502 C501 C501 121.1(2) . 4_655 ?
C501 N501 C502 124.3(3) . . ?
C501 N501 C503 123.7(3) . . ?
C502 N501 C503 112.0(4) . . ?
C504 N502 C505 112.8(5) . . ?
C504 N502 C501 123.6(3) . . ?
C505 N502 C501 123.6(3) . . ?
N501 C502 H50A 109.5 . . ?
N501 C502 H50B 109.5 . . ?
H50A C502 H50B 109.5 . . ?
N501 C502 H50C 109.5 . . ?
H50A C502 H50C 109.5 . . ?
H50B C502 H50C 109.5 . . ?
N501 C503 H50D 109.5 . . ?
N501 C503 H50E 109.5 . . ?
H50D C503 H50E 109.5 . . ?
N501 C503 H50F 109.5 . . ?
H50D C503 H50F 109.5 . . ?
H50E C503 H50F 109.5 . . ?
N502 C504 H50G 109.5 . . ?
N502 C504 H50H 109.5 . . ?
H50G C504 H50H 109.5 . . ?
N502 C504 H50I 109.5 . . ?
H50G C504 H50I 109.5 . . ?
H50H C504 H50I 109.5 . . ?
N502 C505 H50J 109.5 . . ?
N502 C505 H50K 109.5 . . ?
H50J C505 H50K 109.5 . . ?
N502 C505 H50L 109.5 . . ?
H50J C505 H50L 109.5 . . ?
H50K C505 H50L 109.5 . . ?
N511 C511 N512 116.7(3) . . ?
N511 C511 C511 122.20(19) . 4_655 ?
N512 C511 C511 121.11(18) . 4_655 ?
C511 N511 C513 123.8(3) . . ?
C511 N511 C512 123.9(3) . . ?
C513 N511 C512 112.3(4) . . ?
C514 N512 C511 123.4(3) . . ?
C514 N512 C515 112.7(4) . . ?
C511 N512 C515 123.8(3) . . ?
N511 C512 H51A 109.5 . . ?
N511 C512 H51B 109.5 . . ?
H51A C512 H51B 109.5 . . ?
N511 C512 H51C 109.5 . . ?
H51A C512 H51C 109.5 . . ?
H51B C512 H51C 109.5 . . ?
N511 C513 H51D 109.5 . . ?
N511 C513 H51E 109.5 . . ?
H51D C513 H51E 109.5 . . ?
N511 C513 H51F 109.5 . . ?
H51D C513 H51F 109.5 . . ?
H51E C513 H51F 109.5 . . ?
N512 C514 H51G 109.5 . . ?
N512 C514 H51H 109.5 . . ?
H51G C514 H51H 109.5 . . ?
N512 C514 H51I 109.5 . . ?
H51G C514 H51I 109.5 . . ?
H51H C514 H51I 109.5 . . ?
N512 C515 H51J 109.5 . . ?
N512 C515 H51K 109.5 . . ?
H51J C515 H51K 109.5 . . ?
N512 C515 H51L 109.5 . . ?
H51J C515 H51L 109.5 . . ?
H51K C515 H51L 109.5 . . ?
C3S C2S C7S 119.99(6) . . ?
C3S C2S Cl1 120.03(10) . . ?
C7S C2S Cl1 119.98(10) . . ?
C2S C3S C4S 120.01(6) . . ?
C2S C3S H3S 120.0 . . ?
C4S C3S H3S 120.0 . . ?
C3S C4S C5S 119.99(6) . . ?
C3S C4S H4S 120.0 . . ?
C5S C4S H4S 120.0 . . ?
C6S C5S C4S 119.99(6) . . ?
C6S C5S H5S 120.0 . . ?
C4S C5S H5S 120.0 . . ?
C7S C6S C5S 120.01(6) . . ?
C7S C6S H6S 120.0 . . ?
C5S C6S H6S 120.0 . . ?
C6S C7S C2S 120.00(6) . . ?
C6S C7S Cl2 120.03(10) . . ?
C2S C7S Cl2 119.98(10) . . ?
C17S C12S H12S 120.0 . . ?
C15S C14S H14S 120.0 . . ?
C14S C15S H15S 120.0 . . ?
C12S C17S H17S 120.0 . . ?

loop_
_geom_bond_atom_site_label_1
_geom_bond_atom_site_label_2
_geom_bond_distance
_geom_bond_site_symmetry_2
_geom_bond_publ_flag
Zn N102 2.0683(9) . ?
Zn N102 2.0683(9) 2 ?
Zn N101 2.0728(9) . ?
Zn N101 2.0728(9) 2 ?
Zn N1 2.1113(13) . ?
N101 C102 1.358(4) . ?
N101 C107 1.377(4) . ?
N102 C106 1.365(4) . ?
N102 C103 1.369(3) . ?
C101 C108 1.3671(18) . ?
C101 C102 1.453(4) . ?
C101 C111 1.504(4) . ?
C102 C109 1.398(4) . ?
C103 C109 1.388(4) . ?
C103 C104 1.456(4) . ?
C104 C105 1.3645(16) . ?
C104 C112 1.494(4) . ?
C105 C106 1.447(4) . ?
C105 C113 1.498(4) . ?
C106 C110 1.402(4) . ?
C107 C110 1.393(4) 2 ?
C107 C108 1.451(4) . ?
C108 C114 1.495(4) . ?
C109 H109 0.9500 . ?
C110 C107 1.393(4) 2 ?
C110 H110 0.9500 . ?
C111 C115 1.527(6) . ?
C111 H11C 0.9900 . ?
C111 H11D 0.9900 . ?
C112 C116 1.561(6) . ?
C112 H11M 0.9900 . ?
C112 H11N 0.9900 . ?
C113 C117 1.509(6) . ?
C113 H11A 0.9900 . ?
C113 H11B 0.9900 . ?
C114 C118 1.525(6) . ?
C114 H11E 0.9900 . ?
C114 H11F 0.9900 . ?
C115 H11J 0.9800 . ?
C115 H11K 0.9800 . ?
C115 H11L 0.9800 . ?
C116 H11G 0.9800 . ?
C116 H11H 0.9800 . ?
C116 H11I 0.9800 . ?
C117 H11R 0.9800 . ?
C117 H11S 0.9800 . ?
C117 H11T 0.9800 . ?
C118 H11O 0.9800 . ?
C118 H11P 0.9800 . ?
C118 H11Q 0.9800 . ?
N1 C5 1.311(9) 2 ?
N1 C5 1.311(9) . ?
N1 C7 1.332(8) . ?
N1 C7 1.332(8) 2 ?
N1 C9 1.338(7) . ?
N1 C9 1.338(7) 2 ?
N1 C3 1.351(7) 2 ?
N1 C3 1.351(7) . ?
C1 C2 1.359(7) . ?
C1 C2 1.359(7) 2 ?
C1 C8 1.378(7) 2 ?
C1 C8 1.378(7) . ?
C1 C6 1.396(9) . ?
C1 C6 1.396(9) 2 ?
C1 C4 1.426(7) 2 ?
C1 C4 1.426(7) . ?
C1 C1 1.477(3) 3_556 ?
C2 C3 1.390(10) . ?
C2 H2 0.9500 . ?
C3 H3 0.9500 . ?
C4 C5 1.395(11) . ?
C4 H4 0.9500 . ?
C5 H5 0.9500 . ?
C6 C7 1.375(12) . ?
C6 H6 0.9500 . ?
C7 H7 0.9500 . ?
C8 C9 1.383(10) . ?
C8 H8 0.9500 . ?
C9 H9 0.9500 . ?
C501 N501 1.388(2) . ?
C501 N502 1.394(2) . ?
C501 C501 1.398(5) 4_655 ?
N501 C502 1.394(3) . ?
N501 C503 1.400(3) . ?
N502 C504 1.392(3) . ?
N502 C505 1.392(3) . ?
C502 H50A 0.9800 . ?
C502 H50B 0.9800 . ?
C502 H50C 0.9800 . ?
C503 H50D 0.9800 . ?
C503 H50E 0.9800 . ?
C503 H50F 0.9800 . ?
C504 H50G 0.9800 . ?
C504 H50H 0.9800 . ?
C504 H50I 0.9800 . ?
C505 H50J 0.9800 . ?
C505 H50K 0.9800 . ?
C505 H50L 0.9800 . ?
C511 N511 1.387(2) . ?
C511 N512 1.393(2) . ?
C511 C511 1.398(5) 4_655 ?
N511 C513 1.395(3) . ?
N511 C512 1.396(3) . ?
N512 C514 1.392(3) . ?
N512 C515 1.393(3) . ?
C512 H51A 0.9800 . ?
C512 H51B 0.9800 . ?
C512 H51C 0.9800 . ?
C513 H51D 0.9800 . ?
C513 H51E 0.9800 . ?
C513 H51F 0.9800 . ?
C514 H51G 0.9800 . ?
C514 H51H 0.9800 . ?
C514 H51I 0.9800 . ?
C515 H51J 0.9800 . ?
C515 H51K 0.9800 . ?
C515 H51L 0.9800 . ?
Cl1 C2S 1.683(7) . ?
Cl2 C7S 1.683(7) . ?
C2S C3S 1.3898(9) . ?
C2S C7S 1.3901(9) . ?
C3S C4S 1.3899(9) . ?
C3S H3S 0.9500 . ?
C4S C5S 1.3900(9) . ?
C4S H4S 0.9500 . ?
C5S C6S 1.3899(9) . ?
C5S H5S 0.9500 . ?
C6S C7S 1.3897(9) . ?
C6S H6S 0.9500 . ?
C12S C17S 1.3903(9) . ?
C12S H12S 0.9500 . ?
C14S C15S 1.3902(9) . ?
C14S H14S 0.9500 . ?
C15S H15S 0.9500 . ?
C17S H17S 0.9500 . ?
